data_4330918
loop_
_publ_author_name
'Daniel L. Reger'
'Andrea E. Pascui'
'Mark D. Smith'
'Julia Jezierska'
'Andrew Ozarowski'

_publ_contact_author_address
;
Department of Chemistry and Biochemistry
University of South Carolina
Columbia, South Carolina 29208
USA
;
_publ_contact_author_email reger@mailbox.sc.edu
_publ_contact_author_fax '1 803 777 9521'
_publ_contact_author_name 'Professor Daniel L. Reger'
_publ_contact_author_phone '1 803 777 2587'
_publ_section_title
;
 Dinuclear Complexes Containing Linear M-F-M [M = Mn(II), Fe(II), Co(II),
 Ni(II), Cu(II), Zn(II), Cd(II)] Bridges: Trends in Structures,
 Antiferromagnetic Superexchange Interactions, and Spectroscopic
 Properties
;
_journal_name_full 'Inorganic Chemistry'
_journal_page_first 11820
_journal_page_last 11836
_journal_paper_doi 10.1021/ic301757g
_journal_volume 51
_journal_year 2012
_chemical_formula_moiety 'C56 H68 F N16 Zn2, 3(B F4), 2(H2 O)'
_chemical_formula_sum 'C56 H72 B3 F13 N16 O2 Zn2'
_chemical_formula_weight 1411.47
_chemical_name_systematic
; 
 ? 
;
_space_group_IT_number 14
_symmetry_cell_setting monoclinic
_symmetry_space_group_name_Hall '-P 2yn'
_symmetry_space_group_name_H-M 'P 1 21/n 1'
_atom_sites_solution_hydrogens geom
_atom_sites_solution_primary direct
_atom_sites_solution_secondary difmap
_audit_creation_method SHELXL-97
_cell_angle_alpha 90.00
_cell_angle_beta 95.1540(10)
_cell_angle_gamma 90.00
_cell_formula_units_Z 2
_cell_length_a 14.6112(8)
_cell_length_b 13.5709(8)
_cell_length_c 15.9646(9)
_cell_measurement_reflns_used 7745
_cell_measurement_temperature 150(2)
_cell_measurement_theta_max 26.298
_cell_measurement_theta_min 2.352
_cell_volume 3152.8(3)
_computing_cell_refinement 'SAINT-Plus Version 6.45 (Bruker, 2001)'
_computing_data_collection 'SMART Version 5.625 (Bruker, 2001)'
_computing_data_reduction 'SAINT-Plus Version 6.45 (Bruker, 2001)'
_computing_molecular_graphics various
_computing_publication_material 'SHELXTL Version 6.14 (Bruker, 2000)'
_computing_structure_refinement 'SHELXL-97 (Sheldrick, 1997)'
_computing_structure_solution 'SHELXS-97 (Sheldrick, 1990)'
_diffrn_ambient_temperature 150(2)
_diffrn_measured_fraction_theta_full 0.996
_diffrn_measured_fraction_theta_max 0.996
_diffrn_measurement_device_type 'Bruker SMART APEX CCD diffractometer'
_diffrn_measurement_method 'omega scans'
_diffrn_radiation_monochromator graphite
_diffrn_radiation_source 'fine-focus sealed tube'
_diffrn_radiation_type MoK\a
_diffrn_radiation_wavelength 0.71073
_diffrn_reflns_av_R_equivalents 0.0423
_diffrn_reflns_av_sigmaI/netI 0.0257
_diffrn_reflns_limit_h_max 18
_diffrn_reflns_limit_h_min -18
_diffrn_reflns_limit_k_max 17
_diffrn_reflns_limit_k_min -17
_diffrn_reflns_limit_l_max 20
_diffrn_reflns_limit_l_min -19
_diffrn_reflns_number 44697
_diffrn_reflns_theta_full 26.49
_diffrn_reflns_theta_max 26.49
_diffrn_reflns_theta_min 1.81
_exptl_absorpt_coefficient_mu 0.855
_exptl_absorpt_correction_T_max 1.0000
_exptl_absorpt_correction_T_min 0.7765
_exptl_absorpt_correction_type multi-scan
_exptl_absorpt_process_details 'SADABS Version 2.05 (Bruker, 2001)'
_exptl_crystal_colour colorless
_exptl_crystal_density_diffrn 1.487
_exptl_crystal_description plate
_exptl_crystal_F_000 1456
_exptl_crystal_size_max 0.48
_exptl_crystal_size_mid 0.44
_exptl_crystal_size_min 0.08
_refine_diff_density_max 0.578
_refine_diff_density_min -0.403
_refine_diff_density_rms 0.066
_refine_ls_extinction_method none
_refine_ls_goodness_of_fit_ref 1.029
_refine_ls_hydrogen_treatment mixed
_refine_ls_matrix_type full
_refine_ls_number_parameters 471
_refine_ls_number_reflns 6494
_refine_ls_number_restraints 82
_refine_ls_restrained_S_all 1.030
_refine_ls_R_factor_all 0.0430
_refine_ls_R_factor_gt 0.0361
_refine_ls_shift/su_max 0.001
_refine_ls_shift/su_mean 0.000
_refine_ls_structure_factor_coef Fsqd
_refine_ls_weighting_details 'calc w=1/[\s^2^(Fo^2^)+(0.0503P)^2^+2.1619P] where P=(Fo^2^+2Fc^2^)/3'
_refine_ls_weighting_scheme calc
_refine_ls_wR_factor_gt 0.0893
_refine_ls_wR_factor_ref 0.0938
_reflns_number_gt 5640
_reflns_number_total 6494
_reflns_threshold_expression >2sigma(I)
_cod_data_source_file ic301757g_si_001_7.cif
_cod_data_source_block 5
_cod_original_sg_symbol_H-M 'P 21/n'
_cod_database_code 4330918

loop_
_symmetry_equiv_pos_as_xyz
'x, y, z'
'-x+1/2, y+1/2, -z+1/2'
'-x, -y, -z'
'x-1/2, -y-1/2, z-1/2'

loop_
_atom_site_label
_atom_site_type_symbol
_atom_site_fract_x
_atom_site_fract_y
_atom_site_fract_z
_atom_site_U_iso_or_equiv
_atom_site_adp_type
_atom_site_occupancy
_atom_site_symmetry_multiplicity
_atom_site_calc_flag
_atom_site_refinement_flags
_atom_site_disorder_assembly
_atom_site_disorder_group
Zn1 Zn 0.633509(14) 0.547091(16) 0.513494(13) 0.01859(8) Uani 1 1 d . . .
F1 F 0.5000 0.5000 0.5000 0.0241(3) Uani 1 2 d S . .
C1 C 0.73262(13) 0.35464(14) 0.43854(12) 0.0205(4) Uani 1 1 d . . .
H1 H 0.7685 0.3026 0.4116 0.025 Uiso 1 1 calc R . .
C2 C 0.40771(13) 0.23699(14) 0.40495(12) 0.0212(4) Uani 1 1 d . . .
H2 H 0.4099 0.1730 0.3742 0.025 Uiso 1 1 calc R . .
C3 C 0.65402(13) 0.30311(14) 0.47696(12) 0.0198(4) Uani 1 1 d . . .
C4 C 0.66891(13) 0.24943(15) 0.55090(12) 0.0234(4) Uani 1 1 d . . .
H4 H 0.7275 0.2503 0.5820 0.028 Uiso 1 1 calc R . .
C5 C 0.59773(14) 0.19444(15) 0.57926(13) 0.0260(4) Uani 1 1 d . . .
H5 H 0.6077 0.1580 0.6300 0.031 Uiso 1 1 calc R . .
C6 C 0.51219(14) 0.19236(14) 0.53400(13) 0.0241(4) Uani 1 1 d . . .
H6 H 0.4638 0.1544 0.5535 0.029 Uiso 1 1 calc R . .
C7 C 0.49775(13) 0.24612(13) 0.46009(12) 0.0198(4) Uani 1 1 d . . .
C8 C 0.56877(13) 0.30088(13) 0.43146(12) 0.0192(4) Uani 1 1 d . . .
H8 H 0.5589 0.3370 0.3805 0.023 Uiso 1 1 calc R . .
C11 C 0.88870(13) 0.39560(14) 0.51006(12) 0.0218(4) Uani 1 1 d . . .
C12 C 0.91833(13) 0.46185(14) 0.57128(13) 0.0224(4) Uani 1 1 d . . .
H12 H 0.9801 0.4731 0.5930 0.027 Uiso 1 1 calc R . .
C13 C 0.83997(13) 0.50983(14) 0.59569(12) 0.0209(4) Uani 1 1 d . . .
C14 C 0.94040(14) 0.32504(17) 0.46047(15) 0.0306(5) Uani 1 1 d . . .
H14A H 0.9176 0.2581 0.4683 0.046 Uiso 1 1 calc R . .
H14B H 1.0059 0.3281 0.4798 0.046 Uiso 1 1 calc R . .
H14C H 0.9317 0.3426 0.4007 0.046 Uiso 1 1 calc R . .
C15 C 0.83897(14) 0.58970(16) 0.66007(13) 0.0279(4) Uani 1 1 d . . .
H15A H 0.8162 0.6508 0.6329 0.042 Uiso 1 1 calc R . .
H15B H 0.9014 0.6002 0.6864 0.042 Uiso 1 1 calc R . .
H15C H 0.7986 0.5705 0.7031 0.042 Uiso 1 1 calc R . .
C21 C 0.70039(14) 0.41111(17) 0.28833(13) 0.0283(5) Uani 1 1 d . . .
C22 C 0.65246(15) 0.48900(19) 0.25218(13) 0.0330(5) Uani 1 1 d . . .
H22 H 0.6408 0.5017 0.1937 0.040 Uiso 1 1 calc R . .
C23 C 0.62393(14) 0.54624(16) 0.31757(13) 0.0267(4) Uani 1 1 d . . .
C24 C 0.74616(18) 0.32548(19) 0.25125(15) 0.0403(6) Uani 1 1 d . . .
H24A H 0.8108 0.3231 0.2736 0.060 Uiso 1 1 calc R . .
H24B H 0.7424 0.3326 0.1899 0.060 Uiso 1 1 calc R . .
H24C H 0.7154 0.2645 0.2658 0.060 Uiso 1 1 calc R . .
C25 C 0.57774(16) 0.64440(18) 0.31268(15) 0.0374(5) Uani 1 1 d . . .
H25A H 0.5361 0.6496 0.3573 0.056 Uiso 1 1 calc R . .
H25B H 0.5426 0.6515 0.2578 0.056 Uiso 1 1 calc R . .
H25C H 0.6242 0.6965 0.3197 0.056 Uiso 1 1 calc R . .
C31 C 0.27051(13) 0.15578(15) 0.46103(13) 0.0255(4) Uani 1 1 d . . .
C32 C 0.20646(14) 0.18773(15) 0.51272(13) 0.0271(4) Uani 1 1 d . . .
H32 H 0.1557 0.1511 0.5294 0.033 Uiso 1 1 calc R . .
C33 C 0.22999(13) 0.28402(15) 0.53605(12) 0.0231(4) Uani 1 1 d . . .
C34 C 0.28396(17) 0.05715(16) 0.42235(16) 0.0349(5) Uani 1 1 d . . .
H34A H 0.2874 0.0648 0.3617 0.052 Uiso 1 1 calc R . .
H34B H 0.2321 0.0142 0.4323 0.052 Uiso 1 1 calc R . .
H34C H 0.3411 0.0277 0.4477 0.052 Uiso 1 1 calc R . .
C35 C 0.17937(14) 0.34966(16) 0.59162(13) 0.0267(4) Uani 1 1 d . . .
H35A H 0.2187 0.3642 0.6432 0.040 Uiso 1 1 calc R . .
H35B H 0.1233 0.3165 0.6061 0.040 Uiso 1 1 calc R . .
H35C H 0.1630 0.4113 0.5620 0.040 Uiso 1 1 calc R . .
C41 C 0.40012(14) 0.30608(16) 0.25708(13) 0.0261(4) Uani 1 1 d . . .
C42 C 0.39080(15) 0.39946(17) 0.22477(13) 0.0292(5) Uani 1 1 d . . .
H42 H 0.3914 0.4180 0.1674 0.035 Uiso 1 1 calc R . .
C43 C 0.38021(13) 0.46202(15) 0.29254(13) 0.0231(4) Uani 1 1 d . . .
C44 C 0.41478(19) 0.21116(18) 0.21377(15) 0.0406(6) Uani 1 1 d . . .
H44A H 0.4750 0.1842 0.2339 0.061 Uiso 1 1 calc R . .
H44B H 0.4123 0.2223 0.1530 0.061 Uiso 1 1 calc R . .
H44C H 0.3666 0.1644 0.2259 0.061 Uiso 1 1 calc R . .
C45 C 0.35954(16) 0.56960(16) 0.29086(14) 0.0298(5) Uani 1 1 d . . .
H45A H 0.2928 0.5794 0.2870 0.045 Uiso 1 1 calc R . .
H45B H 0.3845 0.5997 0.2420 0.045 Uiso 1 1 calc R . .
H45C H 0.3876 0.6004 0.3425 0.045 Uiso 1 1 calc R . .
N11 N 0.76416(11) 0.47518(12) 0.55150(10) 0.0200(3) Uani 1 1 d . . .
N12 N 0.79576(10) 0.40436(12) 0.50000(10) 0.0201(3) Uani 1 1 d . . .
N21 N 0.65102(11) 0.50477(12) 0.39162(10) 0.0212(3) Uani 1 1 d . . .
N22 N 0.69960(11) 0.42301(12) 0.37271(10) 0.0212(3) Uani 1 1 d . . .
N31 N 0.30605(11) 0.31183(12) 0.50071(10) 0.0212(3) Uani 1 1 d . . .
N32 N 0.32875(11) 0.23247(12) 0.45397(10) 0.0218(3) Uani 1 1 d . . .
N41 N 0.38465(10) 0.41068(12) 0.36402(10) 0.0195(3) Uani 1 1 d . . .
N42 N 0.39522(11) 0.31427(12) 0.34137(10) 0.0206(3) Uani 1 1 d . . .
O1 O 0.78696(15) 0.13811(15) 0.40954(17) 0.0626(6) Uani 1 1 d D . .
H1A H 0.8274(18) 0.100(2) 0.431(2) 0.088(14) Uiso 1 1 d D . .
H1B H 0.7390(15) 0.107(2) 0.392(2) 0.068(11) Uiso 1 1 d D . .
B1A B 0.5752(6) 0.0168(6) 0.3107(5) 0.0344(7) Uiso 0.510(4) 1 d PD A 1
F11A F 0.4815(3) 0.0173(4) 0.3271(4) 0.0403(13) Uiso 0.510(4) 1 d PD A 1
F12A F 0.6110(3) 0.1118(3) 0.3106(3) 0.0524(12) Uiso 0.510(4) 1 d PD A 1
F13A F 0.5750(2) -0.0204(3) 0.2279(2) 0.0418(9) Uiso 0.510(4) 1 d PD A 1
F14A F 0.6277(3) -0.0482(3) 0.3647(2) 0.0393(9) Uiso 0.510(4) 1 d PD A 1
B1B B 0.5717(8) 0.0132(9) 0.3090(7) 0.0344(7) Uiso 0.341(5) 1 d PD B 2
F11B F 0.4917(4) 0.0275(7) 0.3510(4) 0.0361(18) Uiso 0.341(5) 1 d PD B 2
F12B F 0.6080(4) 0.1025(5) 0.2842(5) 0.053(2) Uiso 0.341(5) 1 d PD B 2
F13B F 0.5616(4) -0.0499(5) 0.2407(4) 0.0454(17) Uiso 0.341(5) 1 d PD B 2
F14B F 0.6290(5) -0.0148(5) 0.3789(4) 0.0400(17) Uiso 0.341(5) 1 d PD B 2
B1C B 0.5663(9) -0.0072(10) 0.3083(9) 0.0344(7) Uiso 0.149(4) 1 d PD C 3
F11C F 0.4869(9) 0.0399(11) 0.3329(13) 0.027(4) Uiso 0.149(4) 1 d PD C 3
F12C F 0.5892(9) 0.0509(10) 0.2417(8) 0.064(4) Uiso 0.149(4) 1 d PD C 3
F13C F 0.5459(7) -0.1001(7) 0.2780(7) 0.045(3) Uiso 0.149(4) 1 d PD C 3
F14C F 0.6472(7) -0.0169(10) 0.3630(7) 0.022(3) Uiso 0.149(4) 1 d PD C 3
B2 B 0.9972(5) -0.0024(6) 0.5197(3) 0.0453(19) Uani 0.50 1 d PD . .
F21 F 1.0048(3) 0.0940(3) 0.5501(2) 0.0620(9) Uani 0.50 1 d PD . .
F22 F 0.9737(2) -0.0663(3) 0.5822(2) 0.0609(9) Uani 0.50 1 d PD . .
F23 F 1.0816(3) -0.0285(3) 0.4923(3) 0.0681(11) Uani 0.50 1 d PD . .
F24 F 0.9298(3) -0.0050(3) 0.4528(3) 0.0663(11) Uani 0.50 1 d PD . .

loop_
_atom_site_aniso_label
_atom_site_aniso_U_11
_atom_site_aniso_U_22
_atom_site_aniso_U_33
_atom_site_aniso_U_23
_atom_site_aniso_U_13
_atom_site_aniso_U_12
Zn1 0.01815(12) 0.01921(13) 0.01865(13) -0.00114(8) 0.00300(8) -0.00158(8)
F1 0.0183(7) 0.0278(9) 0.0265(9) -0.0072(7) 0.0048(6) -0.0050(6)
C1 0.0181(9) 0.0217(9) 0.0219(9) -0.0031(7) 0.0024(7) -0.0010(7)
C2 0.0213(9) 0.0182(9) 0.0241(10) -0.0021(7) 0.0020(8) -0.0020(7)
C3 0.0198(9) 0.0171(9) 0.0230(10) -0.0026(7) 0.0040(7) -0.0003(7)
C4 0.0216(9) 0.0242(10) 0.0237(10) -0.0004(8) -0.0022(8) 0.0026(8)
C5 0.0305(11) 0.0215(10) 0.0261(10) 0.0053(8) 0.0018(8) 0.0016(8)
C6 0.0247(10) 0.0193(10) 0.0289(11) 0.0021(8) 0.0050(8) -0.0028(8)
C7 0.0201(9) 0.0155(9) 0.0239(10) -0.0023(7) 0.0019(7) 0.0005(7)
C8 0.0218(9) 0.0157(9) 0.0199(9) -0.0005(7) 0.0018(7) 0.0008(7)
C11 0.0165(9) 0.0225(10) 0.0264(10) 0.0051(8) 0.0029(7) -0.0005(7)
C12 0.0180(9) 0.0233(10) 0.0255(10) 0.0054(8) -0.0005(7) -0.0016(7)
C13 0.0214(9) 0.0217(9) 0.0192(9) 0.0034(7) 0.0001(7) -0.0032(7)
C14 0.0200(10) 0.0316(11) 0.0405(13) -0.0059(9) 0.0043(9) 0.0016(8)
C15 0.0242(10) 0.0312(11) 0.0273(11) -0.0063(9) -0.0034(8) -0.0032(8)
C21 0.0281(10) 0.0380(12) 0.0195(10) -0.0049(9) 0.0063(8) -0.0093(9)
C22 0.0331(11) 0.0483(14) 0.0175(10) 0.0032(9) 0.0022(8) -0.0065(10)
C23 0.0214(10) 0.0359(12) 0.0226(10) 0.0059(8) 0.0010(8) -0.0068(8)
C24 0.0499(14) 0.0463(14) 0.0262(11) -0.0127(10) 0.0123(10) -0.0061(11)
C25 0.0329(12) 0.0409(13) 0.0374(13) 0.0131(10) -0.0028(10) 0.0024(10)
C31 0.0228(10) 0.0243(10) 0.0284(11) 0.0029(8) -0.0038(8) -0.0072(8)
C32 0.0220(10) 0.0275(11) 0.0314(11) 0.0041(9) 0.0011(8) -0.0071(8)
C33 0.0172(9) 0.0286(10) 0.0233(10) 0.0063(8) 0.0004(7) -0.0027(8)
C34 0.0373(12) 0.0261(11) 0.0413(13) -0.0039(10) 0.0034(10) -0.0109(9)
C35 0.0199(9) 0.0314(11) 0.0299(11) 0.0075(9) 0.0074(8) -0.0019(8)
C41 0.0246(10) 0.0321(11) 0.0211(10) -0.0053(8) -0.0003(8) 0.0032(8)
C42 0.0326(11) 0.0350(12) 0.0199(10) -0.0005(9) 0.0021(8) 0.0038(9)
C43 0.0194(9) 0.0270(10) 0.0230(10) 0.0016(8) 0.0029(8) -0.0016(8)
C44 0.0574(16) 0.0372(13) 0.0269(12) -0.0104(10) 0.0017(11) 0.0099(11)
C45 0.0344(11) 0.0272(11) 0.0287(11) 0.0046(9) 0.0072(9) -0.0003(9)
N11 0.0194(8) 0.0213(8) 0.0194(8) -0.0021(6) 0.0017(6) -0.0009(6)
N12 0.0158(7) 0.0224(8) 0.0222(8) -0.0022(6) 0.0027(6) -0.0017(6)
N21 0.0181(8) 0.0246(9) 0.0211(8) 0.0006(7) 0.0031(6) -0.0024(6)
N22 0.0213(8) 0.0243(8) 0.0186(8) -0.0029(6) 0.0051(6) -0.0048(6)
N31 0.0184(8) 0.0207(8) 0.0248(8) 0.0002(7) 0.0037(6) -0.0013(6)
N32 0.0177(8) 0.0213(8) 0.0264(9) -0.0011(7) 0.0018(7) -0.0031(6)
N41 0.0171(7) 0.0202(8) 0.0212(8) -0.0027(6) 0.0015(6) -0.0022(6)
N42 0.0199(8) 0.0206(8) 0.0212(8) -0.0025(6) 0.0007(6) -0.0003(6)
O1 0.0455(12) 0.0401(11) 0.1012(19) -0.0275(12) 0.0018(12) 0.0054(10)
B2 0.028(3) 0.069(4) 0.038(5) -0.005(5) -0.001(4) -0.011(3)
F21 0.074(2) 0.056(2) 0.060(2) -0.0114(17) 0.0272(18) -0.0239(18)
F22 0.063(2) 0.070(2) 0.0492(19) 0.0037(17) 0.0041(16) -0.0184(18)
F23 0.052(2) 0.084(3) 0.070(3) 0.008(2) 0.017(2) 0.016(2)
F24 0.064(2) 0.072(3) 0.057(2) 0.016(2) -0.023(2) -0.026(2)

loop_
_atom_type_symbol
_atom_type_description
_atom_type_scat_dispersion_real
_atom_type_scat_dispersion_imag
_atom_type_scat_source
C C 0.0033 0.0016 'International Tables Vol C Tables 4.2.6.8 and 6.1.1.4'
H H 0.0000 0.0000 'International Tables Vol C Tables 4.2.6.8 and 6.1.1.4'
B B 0.0013 0.0007 'International Tables Vol C Tables 4.2.6.8 and 6.1.1.4'
N N 0.0061 0.0033 'International Tables Vol C Tables 4.2.6.8 and 6.1.1.4'
F F 0.0171 0.0103 'International Tables Vol C Tables 4.2.6.8 and 6.1.1.4'
Zn Zn 0.2839 1.4301 'International Tables Vol C Tables 4.2.6.8 and 6.1.1.4'
O O 0.0106 0.0060 'International Tables Vol C Tables 4.2.6.8 and 6.1.1.4'

loop_
_geom_angle_atom_site_label_1
_geom_angle_atom_site_label_2
_geom_angle_atom_site_label_3
_geom_angle
_geom_angle_site_symmetry_1
_geom_angle_site_symmetry_3
F1 Zn1 N21 90.66(4) . .
F1 Zn1 N41 89.09(4) . 3_666
N21 Zn1 N41 179.75(6) . 3_666
F1 Zn1 N31 132.10(4) . 3_666
N21 Zn1 N31 93.55(6) . 3_666
N41 Zn1 N31 86.65(6) 3_666 3_666
F1 Zn1 N11 133.80(4) . .
N21 Zn1 N11 87.61(6) . .
N41 Zn1 N11 92.53(6) 3_666 .
N31 Zn1 N11 94.07(6) 3_666 .
Zn1 F1 Zn1 180.0 3_666 .
N12 C1 N22 110.00(15) . .
N12 C1 C3 113.48(15) . .
N22 C1 C3 111.86(15) . .
N12 C1 H1 107.0 . .
N22 C1 H1 107.0 . .
C3 C1 H1 107.0 . .
N32 C2 N42 110.45(15) . .
N32 C2 C7 112.29(16) . .
N42 C2 C7 113.06(15) . .
N32 C2 H2 106.9 . .
N42 C2 H2 106.9 . .
C7 C2 H2 106.9 . .
C8 C3 C4 119.99(17) . .
C8 C3 C1 118.35(17) . .
C4 C3 C1 121.23(17) . .
C3 C4 C5 119.65(18) . .
C3 C4 H4 120.2 . .
C5 C4 H4 120.2 . .
C6 C5 C4 120.50(19) . .
C6 C5 H5 119.8 . .
C4 C5 H5 119.8 . .
C5 C6 C7 119.58(18) . .
C5 C6 H6 120.2 . .
C7 C6 H6 120.2 . .
C8 C7 C6 120.07(18) . .
C8 C7 C2 119.14(17) . .
C6 C7 C2 120.47(17) . .
C3 C8 C7 120.21(18) . .
C3 C8 H8 119.9 . .
C7 C8 H8 119.9 . .
N12 C11 C12 105.99(17) . .
N12 C11 C14 122.85(18) . .
C12 C11 C14 131.16(18) . .
C11 C12 C13 106.84(17) . .
C11 C12 H12 126.6 . .
C13 C12 H12 126.6 . .
N11 C13 C12 110.28(17) . .
N11 C13 C15 123.80(17) . .
C12 C13 C15 125.91(18) . .
C11 C14 H14A 109.5 . .
C11 C14 H14B 109.5 . .
H14A C14 H14B 109.5 . .
C11 C14 H14C 109.5 . .
H14A C14 H14C 109.5 . .
H14B C14 H14C 109.5 . .
C13 C15 H15A 109.5 . .
C13 C15 H15B 109.5 . .
H15A C15 H15B 109.5 . .
C13 C15 H15C 109.5 . .
H15A C15 H15C 109.5 . .
H15B C15 H15C 109.5 . .
N22 C21 C22 106.09(19) . .
N22 C21 C24 122.1(2) . .
C22 C21 C24 131.8(2) . .
C21 C22 C23 106.92(19) . .
C21 C22 H22 126.5 . .
C23 C22 H22 126.5 . .
N21 C23 C22 110.04(19) . .
N21 C23 C25 121.3(2) . .
C22 C23 C25 128.5(2) . .
C21 C24 H24A 109.5 . .
C21 C24 H24B 109.5 . .
H24A C24 H24B 109.5 . .
C21 C24 H24C 109.5 . .
H24A C24 H24C 109.5 . .
H24B C24 H24C 109.5 . .
C23 C25 H25A 109.5 . .
C23 C25 H25B 109.5 . .
H25A C25 H25B 109.5 . .
C23 C25 H25C 109.5 . .
H25A C25 H25C 109.5 . .
H25B C25 H25C 109.5 . .
N32 C31 C32 105.93(18) . .
N32 C31 C34 123.12(19) . .
C32 C31 C34 130.81(19) . .
C31 C32 C33 106.97(18) . .
C31 C32 H32 126.5 . .
C33 C32 H32 126.5 . .
N31 C33 C32 110.15(18) . .
N31 C33 C35 123.50(18) . .
C32 C33 C35 126.35(18) . .
C31 C34 H34A 109.5 . .
C31 C34 H34B 109.5 . .
H34A C34 H34B 109.5 . .
C31 C34 H34C 109.5 . .
H34A C34 H34C 109.5 . .
H34B C34 H34C 109.5 . .
C33 C35 H35A 109.5 . .
C33 C35 H35B 109.5 . .
H35A C35 H35B 109.5 . .
C33 C35 H35C 109.5 . .
H35A C35 H35C 109.5 . .
H35B C35 H35C 109.5 . .
N42 C41 C42 106.55(18) . .
N42 C41 C44 123.7(2) . .
C42 C41 C44 129.8(2) . .
C41 C42 C43 106.56(18) . .
C41 C42 H42 126.7 . .
C43 C42 H42 126.7 . .
N41 C43 C42 110.21(18) . .
N41 C43 C45 121.42(18) . .
C42 C43 C45 128.21(19) . .
C41 C44 H44A 109.5 . .
C41 C44 H44B 109.5 . .
H44A C44 H44B 109.5 . .
C41 C44 H44C 109.5 . .
H44A C44 H44C 109.5 . .
H44B C44 H44C 109.5 . .
C43 C45 H45A 109.5 . .
C43 C45 H45B 109.5 . .
H45A C45 H45B 109.5 . .
C43 C45 H45C 109.5 . .
H45A C45 H45C 109.5 . .
H45B C45 H45C 109.5 . .
C13 N11 N12 104.71(15) . .
C13 N11 Zn1 130.48(13) . .
N12 N11 Zn1 118.70(11) . .
C11 N12 N11 112.17(15) . .
C11 N12 C1 127.39(16) . .
N11 N12 C1 120.22(15) . .
C23 N21 N22 105.37(16) . .
C23 N21 Zn1 131.58(14) . .
N22 N21 Zn1 123.01(12) . .
C21 N22 N21 111.53(17) . .
C21 N22 C1 127.61(18) . .
N21 N22 C1 120.32(15) . .
C33 N31 N32 104.95(16) . .
C33 N31 Zn1 131.56(14) . 3_666
N32 N31 Zn1 121.77(12) . 3_666
C31 N32 N31 111.98(16) . .
C31 N32 C2 127.76(17) . .
N31 N32 C2 120.26(15) . .
C43 N41 N42 105.73(15) . .
C43 N41 Zn1 131.36(14) . 3_666
N42 N41 Zn1 122.62(12) . 3_666
C41 N42 N41 110.91(16) . .
C41 N42 C2 128.00(17) . .
N41 N42 C2 120.84(15) . .
H1A O1 H1B 111(3) . .
F12A B1A F14A 113.3(6) . .
F12A B1A F13A 107.4(6) . .
F14A B1A F13A 107.7(6) . .
F12A B1A F11A 111.4(6) . .
F14A B1A F11A 111.8(6) . .
F13A B1A F11A 104.7(6) . .
F13B B1B F14B 118.7(9) . .
F13B B1B F12B 109.3(8) . .
F14B B1B F12B 104.4(8) . .
F13B B1B F11B 115.2(9) . .
F14B B1B F11B 97.0(8) . .
F12B B1B F11B 111.5(9) . .
F13C B1C F12C 108.1(12) . .
F13C B1C F11C 111.0(12) . .
F12C B1C F11C 102.5(12) . .
F13C B1C F14C 106.0(11) . .
F12C B1C F14C 106.2(11) . .
F11C B1C F14C 122.3(14) . .
F24 B2 F22 109.4(5) . .
F24 B2 F23 109.8(4) . .
F22 B2 F23 110.5(6) . .
F24 B2 F21 108.7(6) . .
F22 B2 F21 110.7(4) . .
F23 B2 F21 107.7(5) . .

loop_
_geom_bond_atom_site_label_1
_geom_bond_atom_site_label_2
_geom_bond_distance
_geom_bond_site_symmetry_2
Zn1 F1 2.0456(2) .
Zn1 N21 2.0665(16) .
Zn1 N41 2.0774(16) 3_666
Zn1 N31 2.1290(16) 3_666
Zn1 N11 2.1810(16) .
F1 Zn1 2.0456(2) 3_666
C1 N12 1.451(2) .
C1 N22 1.452(3) .
C1 C3 1.520(3) .
C1 H1 1.0000 .
C2 N32 1.452(2) .
C2 N42 1.459(2) .
C2 C7 1.521(3) .
C2 H2 1.0000 .
C3 C8 1.385(3) .
C3 C4 1.388(3) .
C4 C5 1.389(3) .
C4 H4 0.9500 .
C5 C6 1.387(3) .
C5 H5 0.9500 .
C6 C7 1.387(3) .
C6 H6 0.9500 .
C7 C8 1.387(3) .
C8 H8 0.9500 .
C11 N12 1.358(2) .
C11 C12 1.369(3) .
C11 C14 1.491(3) .
C12 C13 1.402(3) .
C12 H12 0.9500 .
C13 N11 1.344(2) .
C13 C15 1.495(3) .
C14 H14A 0.9800 .
C14 H14B 0.9800 .
C14 H14C 0.9800 .
C15 H15A 0.9800 .
C15 H15B 0.9800 .
C15 H15C 0.9800 .
C21 N22 1.358(3) .
C21 C22 1.367(3) .
C21 C24 1.490(3) .
C22 C23 1.395(3) .
C22 H22 0.9500 .
C23 N21 1.337(3) .
C23 C25 1.492(3) .
C24 H24A 0.9800 .
C24 H24B 0.9800 .
C24 H24C 0.9800 .
C25 H25A 0.9800 .
C25 H25B 0.9800 .
C25 H25C 0.9800 .
C31 N32 1.356(2) .
C31 C32 1.372(3) .
C31 C34 1.494(3) .
C32 C33 1.393(3) .
C32 H32 0.9500 .
C33 N31 1.345(2) .
C33 C35 1.499(3) .
C34 H34A 0.9800 .
C34 H34B 0.9800 .
C34 H34C 0.9800 .
C35 H35A 0.9800 .
C35 H35B 0.9800 .
C35 H35C 0.9800 .
C41 N42 1.358(3) .
C41 C42 1.370(3) .
C41 C44 1.487(3) .
C42 C43 1.395(3) .
C42 H42 0.9500 .
C43 N41 1.334(3) .
C43 C45 1.491(3) .
C44 H44A 0.9800 .
C44 H44B 0.9800 .
C44 H44C 0.9800 .
C45 H45A 0.9800 .
C45 H45B 0.9800 .
C45 H45C 0.9800 .
N11 N12 1.371(2) .
N21 N22 1.365(2) .
N31 N32 1.368(2) .
N31 Zn1 2.1291(16) 3_666
N41 N42 1.370(2) .
N41 Zn1 2.0774(16) 3_666
O1 H1A 0.837(18) .
O1 H1B 0.844(17) .
B1A F12A 1.391(8) .
B1A F14A 1.411(8) .
B1A F13A 1.414(8) .
B1A F11A 1.417(8) .
B1B F13B 1.384(11) .
B1B F14B 1.386(11) .
B1B F12B 1.394(11) .
B1B F11B 1.411(11) .
B1C F13C 1.373(12) .
B1C F12C 1.389(13) .
B1C F11C 1.410(12) .
B1C F14C 1.412(12) .
B2 B2 0.646(9) 3_756
B2 F24 1.121(8) 3_756
B2 F23 1.224(9) 3_756
B2 F24 1.388(7) .
B2 F22 1.389(6) .
B2 F23 1.390(7) .
B2 F21 1.395(8) .
B2 F21 1.668(8) 3_756
B2 F22 1.955(7) 3_756
F21 F24 1.543(6) 3_756
F21 F23 1.639(6) 3_756
F21 B2 1.669(8) 3_756
F22 B2 1.955(7) 3_756
F23 F24 1.014(5) 3_756
F23 B2 1.224(9) 3_756
F23 F21 1.639(6) 3_756
F24 F23 1.014(5) 3_756
F24 B2 1.121(8) 3_756
F24 F21 1.543(6) 3_756

loop_
_geom_hbond_atom_site_label_D
_geom_hbond_atom_site_label_H
_geom_hbond_atom_site_label_A
_geom_hbond_distance_DH
_geom_hbond_distance_HA
_geom_hbond_distance_DA
_geom_hbond_angle_DHA
_geom_hbond_site_symmetry_A
O1 H1A F23 0.837(18) 1.98(2) 2.796(5) 165(4) 3_756
O1 H1A F24 0.837(18) 2.07(2) 2.889(5) 166(4) .
O1 H1B F14C 0.844(17) 2.17(2) 2.979(12) 159(3) .
O1 H1B F12A 0.844(17) 2.18(2) 2.916(5) 146(3) .
O1 H1B F14B 0.844(17) 2.30(2) 3.110(8) 160(3) .
O1 H1B F12B 0.844(17) 2.46(2) 3.184(8) 145(3) .

loop_
_geom_torsion_atom_site_label_1
_geom_torsion_atom_site_label_2
_geom_torsion_atom_site_label_3
_geom_torsion_atom_site_label_4
_geom_torsion
_geom_torsion_site_symmetry_1
_geom_torsion_site_symmetry_4
N12 C1 C3 C8 145.19(17) . .
N22 C1 C3 C8 20.0(2) . .
N12 C1 C3 C4 -42.4(2) . .
N22 C1 C3 C4 -167.57(17) . .
C8 C3 C4 C5 -0.6(3) . .
C1 C3 C4 C5 -172.91(18) . .
C3 C4 C5 C6 0.4(3) . .
C4 C5 C6 C7 -0.3(3) . .
C5 C6 C7 C8 0.5(3) . .
C5 C6 C7 C2 173.89(18) . .
N32 C2 C7 C8 -145.95(17) . .
N42 C2 C7 C8 -20.2(2) . .
N32 C2 C7 C6 40.6(2) . .
N42 C2 C7 C6 166.40(17) . .
C4 C3 C8 C7 0.8(3) . .
C1 C3 C8 C7 173.32(17) . .
C6 C7 C8 C3 -0.8(3) . .
C2 C7 C8 C3 -174.23(17) . .
N12 C11 C12 C13 -0.6(2) . .
C14 C11 C12 C13 179.4(2) . .
C11 C12 C13 N11 -0.1(2) . .
C11 C12 C13 C15 -178.87(19) . .
N22 C21 C22 C23 0.0(2) . .
C24 C21 C22 C23 179.2(2) . .
C21 C22 C23 N21 -1.4(2) . .
C21 C22 C23 C25 173.1(2) . .
N32 C31 C32 C33 -0.8(2) . .
C34 C31 C32 C33 175.1(2) . .
C31 C32 C33 N31 -0.2(2) . .
C31 C32 C33 C35 179.37(19) . .
N42 C41 C42 C43 -0.1(2) . .
C44 C41 C42 C43 -178.9(2) . .
C41 C42 C43 N41 1.3(2) . .
C41 C42 C43 C45 -174.2(2) . .
C12 C13 N11 N12 0.7(2) . .
C15 C13 N11 N12 179.52(18) . .
C12 C13 N11 Zn1 -150.57(14) . .
C15 C13 N11 Zn1 28.3(3) . .
F1 Zn1 N11 C13 -144.81(14) . .
N21 Zn1 N11 C13 126.57(17) . .
N41 Zn1 N11 C13 -53.64(17) 3_666 .
N31 Zn1 N11 C13 33.18(17) 3_666 .
F1 Zn1 N11 N12 67.22(14) . .
N21 Zn1 N11 N12 -21.41(13) . .
N41 Zn1 N11 N12 158.38(13) 3_666 .
N31 Zn1 N11 N12 -114.80(13) 3_666 .
C12 C11 N12 N11 1.1(2) . .
C14 C11 N12 N11 -178.94(18) . .
C12 C11 N12 C1 175.59(18) . .
C14 C11 N12 C1 -4.4(3) . .
C13 N11 N12 C11 -1.1(2) . .
Zn1 N11 N12 C11 154.26(13) . .
C13 N11 N12 C1 -176.05(16) . .
Zn1 N11 N12 C1 -20.7(2) . .
N22 C1 N12 C11 -105.3(2) . .
C3 C1 N12 C11 128.50(19) . .
N22 C1 N12 N11 68.8(2) . .
C3 C1 N12 N11 -57.4(2) . .
C22 C23 N21 N22 2.1(2) . .
C25 C23 N21 N22 -172.85(18) . .
C22 C23 N21 Zn1 -179.86(14) . .
C25 C23 N21 Zn1 5.2(3) . .
F1 Zn1 N21 C23 76.61(17) . .
N31 Zn1 N21 C23 -55.65(18) 3_666 .
N11 Zn1 N21 C23 -149.58(18) . .
F1 Zn1 N21 N22 -105.66(13) . .
N31 Zn1 N21 N22 122.08(14) 3_666 .
N11 Zn1 N21 N22 28.15(14) . .
C22 C21 N22 N21 1.3(2) . .
C24 C21 N22 N21 -177.91(19) . .
C22 C21 N22 C1 172.87(18) . .
C24 C21 N22 C1 -6.4(3) . .
C23 N21 N22 C21 -2.2(2) . .
Zn1 N21 N22 C21 179.60(13) . .
C23 N21 N22 C1 -174.39(16) . .
Zn1 N21 N22 C1 7.4(2) . .
N12 C1 N22 C21 127.75(19) . .
C3 C1 N22 C21 -105.2(2) . .
N12 C1 N22 N21 -61.4(2) . .
C3 C1 N22 N21 65.7(2) . .
C32 C33 N31 N32 1.0(2) . .
C35 C33 N31 N32 -178.54(17) . .
C32 C33 N31 Zn1 165.84(14) . 3_666
C35 C33 N31 Zn1 -13.7(3) . 3_666
C32 C31 N32 N31 1.5(2) . .
C34 C31 N32 N31 -174.76(19) . .
C32 C31 N32 C2 -178.88(18) . .
C34 C31 N32 C2 4.9(3) . .
C33 N31 N32 C31 -1.6(2) . .
Zn1 N31 N32 C31 -168.23(13) 3_666 .
C33 N31 N32 C2 178.76(16) . .
Zn1 N31 N32 C2 12.1(2) 3_666 .
N42 C2 N32 C31 118.7(2) . .
C7 C2 N32 C31 -114.1(2) . .
N42 C2 N32 N31 -61.7(2) . .
C7 C2 N32 N31 65.5(2) . .
C42 C43 N41 N42 -1.9(2) . .
C45 C43 N41 N42 173.96(17) . .
C42 C43 N41 Zn1 -175.54(13) . 3_666
C45 C43 N41 Zn1 0.3(3) . 3_666
C42 C41 N42 N41 -1.1(2) . .
C44 C41 N42 N41 177.8(2) . .
C42 C41 N42 C2 -175.34(18) . .
C44 C41 N42 C2 3.6(3) . .
C43 N41 N42 C41 1.8(2) . .
Zn1 N41 N42 C41 176.20(12) 3_666 .
C43 N41 N42 C2 176.58(16) . .
Zn1 N41 N42 C2 -9.1(2) 3_666 .
N32 C2 N42 C41 -125.6(2) . .
C7 C2 N42 C41 107.6(2) . .
N32 C2 N42 N41 60.6(2) . .
C7 C2 N42 N41 -66.2(2) . .
